data_7716338
loop_
_publ_author_name
'Kushvaha, Saroj Kumar'
'Gorantla, Sai Manoj N. V. T.'
'Kallenbach, Paula'
'Herbst-Irmer, Regine'
'Stalke, Dietmar'
'Roesky, Herbert W.'

_publ_section_title
;
 Preparation of a high-coordinated-silicon-centered spiro-cyclic compound.
;
_journal_issue 27
_journal_name_full 'Dalton transactions (Cambridge, England : 2003)'
_journal_page_first 11410
_journal_page_last 11416
_journal_paper_doi 10.1039/d4dt00627e
_journal_volume 53
_journal_year 2024
_chemical_formula_moiety 'C27 H33 Cl N2 Si2'
_chemical_formula_sum 'C27 H33 Cl N2 Si2'
_chemical_formula_weight 477.18
_space_group_crystal_system orthorhombic
_space_group_IT_number 33
_space_group_name_Hall 'P 2c -2n'
_space_group_name_H-M_alt 'P n a 21'
_atom_sites_solution_hydrogens geom
_audit_creation_method SHELXL-2018/3
_audit_update_record
;
2023-09-04 deposited with the CCDC.	2024-06-05 downloaded from the CCDC.
;
_cell_angle_alpha 90
_cell_angle_beta 90
_cell_angle_gamma 90
_cell_formula_units_Z 8
_cell_length_a 25.543(4)
_cell_length_b 9.225(2)
_cell_length_c 22.485(3)
_cell_measurement_reflns_used 9028
_cell_measurement_temperature 100(2)
_cell_measurement_theta_max 28.1995
_cell_measurement_theta_min 2.347
_cell_volume 5298.2(16)
_computing_cell_refinement 'Bruker SAINT V8.40B'
_computing_data_collection 'Bruker APEX2 v2012.2'
_computing_data_reduction 'Bruker SAINT V8.40B'
_computing_molecular_graphics 'XP Version 5.1'
_computing_publication_material 'XP Version 5.1'
_computing_structure_refinement 'SHELXL-2018/3 (Sheldrick, 2018)'
_computing_structure_solution 'SHELXT(Sheldrick,Acta Cryst.(2015)A71,3-8)'
_diffrn_ambient_temperature 100(2)
_diffrn_detector_type 'Bruker Photon III C7 CMOS'
_diffrn_measured_fraction_theta_full 0.999
_diffrn_measured_fraction_theta_max 0.998
_diffrn_measurement_device_type 'Bruker Smart APEX II Quazar'
_diffrn_measurement_method '\f and \w scans'
_diffrn_radiation_type MoK\a
_diffrn_radiation_wavelength 0.71073
_diffrn_reflns_av_R_equivalents 0.0488
_diffrn_reflns_av_unetI/netI 0.0202
_diffrn_reflns_Laue_measured_fraction_full 0.999
_diffrn_reflns_Laue_measured_fraction_max 0.998
_diffrn_reflns_limit_h_max 34
_diffrn_reflns_limit_h_min -34
_diffrn_reflns_limit_k_max 12
_diffrn_reflns_limit_k_min -12
_diffrn_reflns_limit_l_max 30
_diffrn_reflns_limit_l_min -30
_diffrn_reflns_number 200799
_diffrn_reflns_point_group_measured_fraction_full 0.999
_diffrn_reflns_point_group_measured_fraction_max 0.997
_diffrn_reflns_theta_full 25.242
_diffrn_reflns_theta_max 28.393
_diffrn_reflns_theta_min 1.594
_diffrn_source 'Incoatec Microsource'
_exptl_absorpt_coefficient_mu 0.252
_exptl_absorpt_correction_T_max 0.7457
_exptl_absorpt_correction_T_min 0.7119
_exptl_absorpt_correction_type multi-scan
_exptl_absorpt_process_details SADABS-2016/2
_exptl_crystal_colour yellow
_exptl_crystal_density_diffrn 1.196
_exptl_crystal_description block
_exptl_crystal_F_000 2032
_exptl_crystal_size_max 0.34
_exptl_crystal_size_mid 0.175
_exptl_crystal_size_min 0.13
_refine_diff_density_max 0.218
_refine_diff_density_min -0.169
_refine_diff_density_rms 0.036
_refine_ls_abs_structure_details
;
 Flack x determined using 5892 quotients [(I+)-(I-)]/[(I+)+(I-)]
 (Parsons, Flack and Wagner, Acta Cryst. B69 (2013) 249-259).
;
_refine_ls_abs_structure_Flack 0.104(11)
_refine_ls_extinction_method none
_refine_ls_goodness_of_fit_ref 1.040
_refine_ls_hydrogen_treatment constr
_refine_ls_matrix_type full
_refine_ls_number_parameters 865
_refine_ls_number_reflns 13285
_refine_ls_number_restraints 4077
_refine_ls_restrained_S_all 0.974
_refine_ls_R_factor_all 0.0297
_refine_ls_R_factor_gt 0.0268
_refine_ls_shift/su_max 0.001
_refine_ls_shift/su_mean 0.000
_refine_ls_structure_factor_coef Fsqd
_refine_ls_weighting_details 'w=1/[\s^2^(Fo^2^)+(0.0336P)^2^+1.2311P] where P=(Fo^2^+2Fc^2^)/3'
_refine_ls_weighting_scheme calc
_refine_ls_wR_factor_gt 0.0651
_refine_ls_wR_factor_ref 0.0668
_reflns_Friedel_coverage 0.949
_reflns_Friedel_fraction_full 0.999
_reflns_Friedel_fraction_max 0.996
_reflns_number_gt 12607
_reflns_number_total 13285
_reflns_threshold_expression 'I > 2\s(I)'
_cod_data_source_file d4dt00627e2.cif
_cod_data_source_block 3
_cod_depositor_comments 'Adding full bibliography for 7716338--7716339.cif.'
_cod_database_code 7716338
_shelx_shelxl_version_number 2018/3
_shelx_space_group_comment
;
The symmetry employed for this shelxl refinement is uniquely defined
by the following loop, which should always be used as a source of
symmetry information in preference to the above space-group names.
They are only intended as comments.
;
_shelx_estimated_absorpt_t_min 0.919
_shelx_estimated_absorpt_t_max 0.968

loop_
_space_group_symop_operation_xyz
'x, y, z'
'-x, -y, z+1/2'
'x+1/2, -y+1/2, z'
'-x+1/2, y+1/2, z+1/2'

loop_
_atom_site_label
_atom_site_type_symbol
_atom_site_fract_x
_atom_site_fract_y
_atom_site_fract_z
_atom_site_U_iso_or_equiv
_atom_site_adp_type
_atom_site_occupancy
_atom_site_site_symmetry_order
_atom_site_calc_flag
_atom_site_refinement_flags_posn
_atom_site_refinement_flags_adp
_atom_site_refinement_flags_occupancy
_atom_site_disorder_assembly
_atom_site_disorder_group
Si1 Si 0.55649(2) 0.74678(6) 0.59487(2) 0.01565(11) Uani 0.9678(8) 1 d D U P A 1
N1 N 0.49100(7) 0.79678(18) 0.56400(7) 0.0178(3) Uani 0.9678(8) 1 d D U P A 1
C8 C 0.45117(9) 0.9092(2) 0.57622(10) 0.0244(4) Uani 0.9678(8) 1 d D U P A 1
C9 C 0.46532(13) 1.0487(3) 0.54341(13) 0.0437(7) Uani 0.9678(8) 1 d D U P A 1
H9A H 0.464277 1.031435 0.500417 0.066 Uiso 0.9678(8) 1 calc R U P A 1
H9B H 0.500615 1.079375 0.554958 0.066 Uiso 0.9678(8) 1 calc R U P A 1
H9C H 0.440155 1.124770 0.553787 0.066 Uiso 0.9678(8) 1 calc R U P A 1
C10 C 0.39623(9) 0.8580(3) 0.55909(12) 0.0372(6) Uani 0.9678(8) 1 d D U P A 1
H10A H 0.393899 0.848573 0.515761 0.056 Uiso 0.9678(8) 1 calc R U P A 1
H10B H 0.370344 0.928752 0.572923 0.056 Uiso 0.9678(8) 1 calc R U P A 1
H10C H 0.389267 0.763774 0.577628 0.056 Uiso 0.9678(8) 1 calc R U P A 1
C11 C 0.45282(11) 0.9343(3) 0.64332(11) 0.0340(6) Uani 0.9678(8) 1 d D U P A 1
H11A H 0.488677 0.957941 0.655396 0.051 Uiso 0.9678(8) 1 calc R U P A 1
H11B H 0.441337 0.846227 0.663931 0.051 Uiso 0.9678(8) 1 calc R U P A 1
H11C H 0.429498 1.014744 0.653700 0.051 Uiso 0.9678(8) 1 calc R U P A 1
N2 N 0.54263(7) 0.64050(18) 0.52656(7) 0.0157(3) Uani 0.9678(8) 1 d D U P A 1
C12 C 0.57053(8) 0.5318(2) 0.49035(8) 0.0170(4) Uani 0.9678(8) 1 d D U P A 1
C13 C 0.54180(9) 0.3867(2) 0.49349(11) 0.0257(5) Uani 0.9678(8) 1 d D U P A 1
H13A H 0.507427 0.396021 0.474506 0.039 Uiso 0.9678(8) 1 calc R U P A 1
H13B H 0.537224 0.358594 0.535203 0.039 Uiso 0.9678(8) 1 calc R U P A 1
H13C H 0.562315 0.312479 0.472790 0.039 Uiso 0.9678(8) 1 calc R U P A 1
C14 C 0.57747(10) 0.5815(2) 0.42574(9) 0.0250(5) Uani 0.9678(8) 1 d D U P A 1
H14A H 0.601095 0.514751 0.405030 0.038 Uiso 0.9678(8) 1 calc R U P A 1
H14B H 0.592382 0.679402 0.425140 0.038 Uiso 0.9678(8) 1 calc R U P A 1
H14C H 0.543374 0.582194 0.405758 0.038 Uiso 0.9678(8) 1 calc R U P A 1
C15 C 0.62456(8) 0.5143(2) 0.51889(10) 0.0230(4) Uani 0.9678(8) 1 d D U P A 1
H15A H 0.644544 0.440766 0.497118 0.035 Uiso 0.9678(8) 1 calc R U P A 1
H15B H 0.620477 0.483960 0.560396 0.035 Uiso 0.9678(8) 1 calc R U P A 1
H15C H 0.643265 0.607001 0.517417 0.035 Uiso 0.9678(8) 1 calc R U P A 1
C1 C 0.49797(8) 0.7120(2) 0.51638(8) 0.0160(4) Uani 0.9678(8) 1 d D U P A 1
C2 C 0.46517(8) 0.7005(2) 0.46170(8) 0.0182(4) Uani 0.9678(8) 1 d D U P A 1
C3 C 0.42997(9) 0.5858(3) 0.45594(10) 0.0286(5) Uani 0.9678(8) 1 d D U P A 1
H3 H 0.424983 0.520221 0.488026 0.034 Uiso 0.9678(8) 1 calc R U P A 1
C4 C 0.40205(10) 0.5672(3) 0.40316(11) 0.0357(6) Uani 0.9678(8) 1 d D U P A 1
H4 H 0.378686 0.487696 0.398979 0.043 Uiso 0.9678(8) 1 calc R U P A 1
C5 C 0.40845(10) 0.6649(3) 0.35669(11) 0.0343(5) Uani 0.9678(8) 1 d D U P A 1
H5 H 0.389338 0.652747 0.320793 0.041 Uiso 0.9678(8) 1 calc R U P A 1
C6 C 0.44287(10) 0.7805(3) 0.36289(11) 0.0281(6) Uani 0.9678(8) 1 d D U P A 1
H6 H 0.446889 0.847836 0.331248 0.034 Uiso 0.9678(8) 1 calc R U P A 1
C7 C 0.47159(8) 0.7987(2) 0.41509(9) 0.0216(4) Uani 0.9678(8) 1 d D U P A 1
H7 H 0.495349 0.877380 0.418899 0.026 Uiso 0.9678(8) 1 calc R U P A 1
Cl1 Cl 0.45129(2) 0.49210(6) 0.64711(3) 0.02827(13) Uani 0.9678(8) 1 d D U P A 1
Si2 Si 0.52595(2) 0.57406(6) 0.66599(2) 0.01576(11) Uani 0.9678(8) 1 d D U P A 1
C16 C 0.52155(8) 0.6666(2) 0.74019(9) 0.0183(4) Uani 0.9678(8) 1 d D U P A 1
C17 C 0.56471(10) 0.7521(3) 0.75755(10) 0.0254(5) Uani 0.9678(8) 1 d D U P A 1
H17 H 0.593376 0.763936 0.731071 0.030 Uiso 0.9678(8) 1 calc R U P A 1
C18 C 0.56586(11) 0.8190(3) 0.81286(11) 0.0337(5) Uani 0.9678(8) 1 d D U P A 1
H18 H 0.595433 0.875150 0.824121 0.040 Uiso 0.9678(8) 1 calc R U P A 1
C19 C 0.52420(12) 0.8044(3) 0.85157(11) 0.0366(6) Uani 0.9678(8) 1 d D U P A 1
H19 H 0.525109 0.850194 0.889400 0.044 Uiso 0.9678(8) 1 calc R U P A 1
C20 C 0.48104(11) 0.7226(3) 0.83498(11) 0.0327(5) Uani 0.9678(8) 1 d D U P A 1
H20 H 0.452271 0.712812 0.861455 0.039 Uiso 0.9678(8) 1 calc R U P A 1
C21 C 0.47974(9) 0.6551(2) 0.77979(10) 0.0252(4) Uani 0.9678(8) 1 d D U P A 1
H21 H 0.449827 0.600010 0.768824 0.030 Uiso 0.9678(8) 1 calc R U P A 1
C22 C 0.56886(8) 0.4098(2) 0.67751(9) 0.0190(4) Uani 0.9678(8) 1 d D U P A 1
C23 C 0.54995(10) 0.2683(2) 0.68315(10) 0.0263(5) Uani 0.9678(8) 1 d D U P A 1
H23 H 0.513631 0.250075 0.678016 0.032 Uiso 0.9678(8) 1 calc R U P A 1
C24 C 0.58354(12) 0.1535(3) 0.69619(12) 0.0343(6) Uani 0.9678(8) 1 d D U P A 1
H24 H 0.569921 0.058180 0.700167 0.041 Uiso 0.9678(8) 1 calc R U P A 1
C25 C 0.63627(11) 0.1776(3) 0.70331(10) 0.0323(5) Uani 0.9678(8) 1 d D U P A 1
H25 H 0.658941 0.098977 0.712309 0.039 Uiso 0.9678(8) 1 calc R U P A 1
C26 C 0.65643(11) 0.3160(3) 0.69742(11) 0.0307(5) Uani 0.9678(8) 1 d D U P A 1
H26 H 0.692879 0.332761 0.702309 0.037 Uiso 0.9678(8) 1 calc R U P A 1
C27 C 0.62290(9) 0.4307(3) 0.68426(10) 0.0254(5) Uani 0.9678(8) 1 d D U P A 1
H27 H 0.636989 0.525417 0.679758 0.030 Uiso 0.9678(8) 1 calc R U P A 1
Si3 Si 0.67627(2) 0.25928(6) 0.38428(2) 0.01528(11) Uani 0.9650(8) 1 d D U P B 1
N3 N 0.69075(6) 0.16316(18) 0.45484(7) 0.0155(3) Uani 0.9650(8) 1 d D U P B 1
C38 C 0.66679(8) 0.0462(2) 0.49071(9) 0.0172(4) Uani 0.9650(8) 1 d D U P B 1
C39 C 0.65480(9) 0.0963(2) 0.55422(9) 0.0219(4) Uani 0.9650(8) 1 d D U P B 1
H39A H 0.633200 0.184056 0.552893 0.033 Uiso 0.9650(8) 1 calc R U P B 1
H39B H 0.687656 0.117331 0.575014 0.033 Uiso 0.9650(8) 1 calc R U P B 1
H39C H 0.635884 0.019634 0.575383 0.033 Uiso 0.9650(8) 1 calc R U P B 1
C40 C 0.61540(9) 0.0047(2) 0.45990(10) 0.0236(4) Uani 0.9650(8) 1 d D U P B 1
H40A H 0.592226 0.089267 0.458439 0.035 Uiso 0.9650(8) 1 calc R U P B 1
H40B H 0.598325 -0.073367 0.482219 0.035 Uiso 0.9650(8) 1 calc R U P B 1
H40C H 0.622795 -0.028425 0.419347 0.035 Uiso 0.9650(8) 1 calc R U P B 1
C41 C 0.70305(10) -0.0860(2) 0.49089(11) 0.0270(5) Uani 0.9650(8) 1 d D U P B 1
H41A H 0.707813 -0.120803 0.450070 0.041 Uiso 0.9650(8) 1 calc R U P B 1
H41B H 0.687461 -0.163057 0.515113 0.041 Uiso 0.9650(8) 1 calc R U P B 1
H41C H 0.737088 -0.058755 0.507617 0.041 Uiso 0.9650(8) 1 calc R U P B 1
N4 N 0.74000(7) 0.32355(19) 0.41533(7) 0.0164(3) Uani 0.9650(8) 1 d D U P B 1
C42 C 0.77450(8) 0.4497(2) 0.40394(9) 0.0192(4) Uani 0.9650(8) 1 d D U P B 1
C43 C 0.77454(10) 0.4721(3) 0.33674(11) 0.0304(5) Uani 0.9650(8) 1 d D U P B 1
H43A H 0.790527 0.387910 0.317363 0.046 Uiso 0.9650(8) 1 calc R U P B 1
H43B H 0.794662 0.559411 0.326993 0.046 Uiso 0.9650(8) 1 calc R U P B 1
H43C H 0.738454 0.483498 0.322688 0.046 Uiso 0.9650(8) 1 calc R U P B 1
C44 C 0.75230(11) 0.5849(2) 0.43387(12) 0.0329(6) Uani 0.9650(8) 1 d D U P B 1
H44A H 0.774217 0.668714 0.424047 0.049 Uiso 0.9650(8) 1 calc R U P B 1
H44B H 0.751901 0.570860 0.477068 0.049 Uiso 0.9650(8) 1 calc R U P B 1
H44C H 0.716540 0.601801 0.419702 0.049 Uiso 0.9650(8) 1 calc R U P B 1
C45 C 0.83072(9) 0.4226(3) 0.42465(11) 0.0292(5) Uani 0.9650(8) 1 d D U P B 1
H45A H 0.842745 0.328662 0.409540 0.044 Uiso 0.9650(8) 1 calc R U P B 1
H45B H 0.831889 0.422148 0.468213 0.044 Uiso 0.9650(8) 1 calc R U P B 1
H45C H 0.853533 0.499548 0.409453 0.044 Uiso 0.9650(8) 1 calc R U P B 1
C31 C 0.73357(8) 0.2432(2) 0.46474(8) 0.0156(4) Uani 0.9650(8) 1 d D U P B 1
C32 C 0.76696(8) 0.2476(2) 0.51916(9) 0.0188(4) Uani 0.9650(8) 1 d D U P B 1
C33 C 0.75677(9) 0.3442(3) 0.56524(10) 0.0245(4) Uani 0.9650(8) 1 d D U P B 1
H33 H 0.727234 0.406608 0.563188 0.029 Uiso 0.9650(8) 1 calc R U P B 1
C34 C 0.78991(10) 0.3494(3) 0.61435(10) 0.0323(5) Uani 0.9650(8) 1 d D U P B 1
H34 H 0.783037 0.415544 0.645759 0.039 Uiso 0.9650(8) 1 calc R U P B 1
C35 C 0.83274(10) 0.2584(3) 0.61748(11) 0.0338(6) Uani 0.9650(8) 1 d D U P B 1
H35 H 0.855294 0.262205 0.651034 0.041 Uiso 0.9650(8) 1 calc R U P B 1
C36 C 0.84290(9) 0.1617(3) 0.57181(11) 0.0327(5) Uani 0.9650(8) 1 d D U P B 1
H36 H 0.872439 0.099410 0.574142 0.039 Uiso 0.9650(8) 1 calc R U P B 1
C37 C 0.81017(9) 0.1555(3) 0.52269(10) 0.0253(4) Uani 0.9650(8) 1 d D U P B 1
H37 H 0.817146 0.088671 0.491527 0.030 Uiso 0.9650(8) 1 calc R U P B 1
Cl2 Cl 0.77819(2) -0.01801(6) 0.33923(3) 0.02834(12) Uani 0.9650(8) 1 d D U P B 1
Si4 Si 0.70904(2) 0.08747(6) 0.31483(2) 0.01641(11) Uani 0.9650(8) 1 d D U P B 1
C46 C 0.65951(8) -0.0579(2) 0.29934(8) 0.0192(4) Uani 0.9650(8) 1 d D U P B 1
C47 C 0.60733(9) -0.0152(2) 0.29208(10) 0.0244(4) Uani 0.9650(8) 1 d D U P B 1
H47 H 0.598732 0.084889 0.293804 0.029 Uiso 0.9650(8) 1 calc R U P B 1
C48 C 0.56782(10) -0.1160(3) 0.28240(10) 0.0293(5) Uani 0.9650(8) 1 d D U P B 1
H48 H 0.532638 -0.084720 0.277591 0.035 Uiso 0.9650(8) 1 calc R U P B 1
C49 C 0.57983(11) -0.2613(3) 0.27979(11) 0.0340(6) Uani 0.9650(8) 1 d D U P B 1
H49 H 0.552823 -0.330399 0.273431 0.041 Uiso 0.9650(8) 1 calc R U P B 1
C50 C 0.63078(12) -0.3070(3) 0.28637(12) 0.0356(6) Uani 0.9650(8) 1 d D U P B 1
H50 H 0.638795 -0.407424 0.284354 0.043 Uiso 0.9650(8) 1 calc R U P B 1
C51 C 0.67085(10) -0.2063(3) 0.29600(11) 0.0268(5) Uani 0.9650(8) 1 d D U P B 1
H51 H 0.705952 -0.238677 0.300307 0.032 Uiso 0.9650(8) 1 calc R U P B 1
C52 C 0.72358(9) 0.1904(2) 0.24475(10) 0.0207(4) Uani 0.9650(8) 1 d D U P B 1
C53 C 0.77302(9) 0.2004(3) 0.21843(11) 0.0302(5) Uani 0.9650(8) 1 d D U P B 1
H53 H 0.800931 0.143480 0.233706 0.036 Uiso 0.9650(8) 1 calc R U P B 1
C54 C 0.78225(11) 0.2916(3) 0.17057(13) 0.0410(6) Uani 0.9650(8) 1 d D U P B 1
H54 H 0.816225 0.297025 0.153530 0.049 Uiso 0.9650(8) 1 calc R U P B 1
C55 C 0.74205(12) 0.3743(4) 0.14773(13) 0.0456(7) Uani 0.9650(8) 1 d D U P B 1
H55 H 0.748375 0.436574 0.114857 0.055 Uiso 0.9650(8) 1 calc R U P B 1
C56 C 0.69245(10) 0.3670(3) 0.17254(12) 0.0404(6) Uani 0.9650(8) 1 d D U P B 1
H56 H 0.664804 0.424363 0.156909 0.049 Uiso 0.9650(8) 1 calc R U P B 1
C57 C 0.68343(10) 0.2750(3) 0.22050(11) 0.0302(5) Uani 0.9650(8) 1 d D U P B 1
H57 H 0.649299 0.269564 0.237134 0.036 Uiso 0.9650(8) 1 calc R U P B 1
Si1B Si 0.7133(6) 0.2576(14) 0.3878(6) 0.01528(11) Uani 0.0350(8) 1 d D U P B 2
N1B N 0.7274(11) 0.358(3) 0.4558(11) 0.018(3) Uiso 0.0350(8) 1 d D U P B 2
C8B C 0.6990(13) 0.468(3) 0.4912(14) 0.026(5) Uiso 0.0350(8) 1 d D U P B 2
C9B C 0.728(2) 0.611(4) 0.491(3) 0.032(7) Uiso 0.0350(8) 1 d D U P B 2
H9BA H 0.709057 0.682027 0.514789 0.048 Uiso 0.0350(8) 1 calc R U P B 2
H9BB H 0.763284 0.596541 0.508402 0.048 Uiso 0.0350(8) 1 calc R U P B 2
H9BC H 0.731933 0.645926 0.450207 0.048 Uiso 0.0350(8) 1 calc R U P B 2
C10B C 0.691(2) 0.411(6) 0.5544(15) 0.026(5) Uiso 0.0350(8) 1 d D U P B 2
H10D H 0.672668 0.483629 0.578059 0.039 Uiso 0.0350(8) 1 calc R U P B 2
H10E H 0.671203 0.321011 0.553328 0.039 Uiso 0.0350(8) 1 calc R U P B 2
H10F H 0.725744 0.392456 0.572498 0.039 Uiso 0.0350(8) 1 calc R U P B 2
C11B C 0.6446(14) 0.488(5) 0.464(2) 0.024(4) Uiso 0.0350(8) 1 d D U P B 2
H11D H 0.624997 0.559988 0.486413 0.036 Uiso 0.0350(8) 1 calc R U P B 2
H11E H 0.648223 0.520238 0.422355 0.036 Uiso 0.0350(8) 1 calc R U P B 2
H11F H 0.625791 0.394966 0.464482 0.036 Uiso 0.0350(8) 1 calc R U P B 2
N2B N 0.7777(11) 0.199(3) 0.4177(12) 0.018(4) Uiso 0.0350(8) 1 d D U P B 2
C12B C 0.8150(12) 0.083(3) 0.4030(16) 0.031(6) Uiso 0.0350(8) 1 d D U P B 2
C13B C 0.801(2) -0.056(5) 0.438(3) 0.043(12) Uiso 0.0350(8) 1 d D U P B 2
H13D H 0.826082 -0.132408 0.427574 0.064 Uiso 0.0350(8) 1 calc R U P B 2
H13E H 0.802649 -0.035928 0.480396 0.064 Uiso 0.0350(8) 1 calc R U P B 2
H13F H 0.765641 -0.086760 0.426887 0.064 Uiso 0.0350(8) 1 calc R U P B 2
C14B C 0.8710(13) 0.128(7) 0.418(3) 0.040(12) Uiso 0.0350(8) 1 d D U P B 2
H14D H 0.895017 0.048444 0.407743 0.061 Uiso 0.0350(8) 1 calc R U P B 2
H14E H 0.880348 0.214238 0.395051 0.061 Uiso 0.0350(8) 1 calc R U P B 2
H14F H 0.873690 0.148738 0.460521 0.061 Uiso 0.0350(8) 1 calc R U P B 2
C15B C 0.808(2) 0.050(6) 0.3366(16) 0.027(7) Uiso 0.0350(8) 1 d D U P B 2
H15D H 0.832590 -0.026907 0.324936 0.040 Uiso 0.0350(8) 1 calc R U P B 2
H15E H 0.772295 0.019200 0.328966 0.040 Uiso 0.0350(8) 1 calc R U P B 2
H15F H 0.815894 0.137973 0.313537 0.040 Uiso 0.0350(8) 1 calc R U P B 2
C1B C 0.7710(12) 0.281(4) 0.4663(11) 0.020(3) Uiso 0.0350(8) 1 d D U P B 2
C2B C 0.8037(10) 0.288(3) 0.5207(11) 0.025(3) Uiso 0.0350(8) 1 d D U P B 2
C3B C 0.7994(18) 0.181(4) 0.5638(17) 0.029(3) Uiso 0.0350(8) 1 d D U P B 2
H3B H 0.776311 0.101885 0.557544 0.035 Uiso 0.0350(8) 1 calc R U P B 2
C4B C 0.828(2) 0.189(5) 0.6159(18) 0.028(4) Uiso 0.0350(8) 1 d D U P B 2
H4B H 0.824591 0.116527 0.645637 0.034 Uiso 0.0350(8) 1 calc R U P B 2
C5B C 0.863(2) 0.303(6) 0.625(2) 0.037(4) Uiso 0.0350(8) 1 d D U P B 2
H5B H 0.883269 0.308532 0.660038 0.045 Uiso 0.0350(8) 1 calc R U P B 2
C6B C 0.869(2) 0.410(5) 0.581(2) 0.036(5) Uiso 0.0350(8) 1 d D U P B 2
H6B H 0.891790 0.488914 0.587230 0.044 Uiso 0.0350(8) 1 calc R U P B 2
C7B C 0.8400(18) 0.399(5) 0.5284(18) 0.028(8) Uiso 0.0350(8) 1 d D U P B 2
H7B H 0.845270 0.468325 0.497656 0.033 Uiso 0.0350(8) 1 calc R U P B 2
Cl1B Cl 0.8162(6) 0.5207(16) 0.3374(8) 0.030(3) Uani 0.0350(8) 1 d D U P B 2
Si2B Si 0.7435(6) 0.4311(15) 0.3176(6) 0.021(3) Uani 0.0350(8) 1 d D U P B 2
C16B C 0.6972(11) 0.587(3) 0.308(2) 0.030(7) Uiso 0.0350(8) 1 d D U P B 2
C17B C 0.7142(18) 0.731(3) 0.302(3) 0.047(11) Uiso 0.0350(8) 1 d D U P B 2
H17B H 0.749914 0.753011 0.309443 0.057 Uiso 0.0350(8) 1 calc R U P B 2
C18B C 0.680(2) 0.843(4) 0.286(4) 0.055(14) Uiso 0.0350(8) 1 d D U P B 2
H18B H 0.692589 0.939187 0.282241 0.066 Uiso 0.0350(8) 1 calc R U P B 2
C19B C 0.628(2) 0.814(6) 0.275(4) 0.064(14) Uiso 0.0350(8) 1 d D U P B 2
H19B H 0.604591 0.889843 0.265090 0.077 Uiso 0.0350(8) 1 calc R U P B 2
C20B C 0.6104(18) 0.673(6) 0.278(4) 0.057(14) Uiso 0.0350(8) 1 d D U P B 2
H20B H 0.575187 0.651602 0.268384 0.068 Uiso 0.0350(8) 1 calc R U P B 2
C21B C 0.6439(12) 0.562(5) 0.297(3) 0.039(11) Uiso 0.0350(8) 1 d D U P B 2
H21B H 0.630251 0.466917 0.301862 0.047 Uiso 0.0350(8) 1 calc R U P B 2
C22B C 0.7503(15) 0.333(4) 0.2447(12) 0.033(3) Uiso 0.0350(8) 1 d D U P B 2
C23B C 0.7921(16) 0.359(6) 0.2066(17) 0.040(4) Uiso 0.0350(8) 1 d D U P B 2
H23B H 0.819687 0.422471 0.218155 0.048 Uiso 0.0350(8) 1 calc R U P B 2
C24B C 0.793(2) 0.291(7) 0.1511(19) 0.040(4) Uiso 0.0350(8) 1 d D U P B 2
H24B H 0.821887 0.304916 0.124895 0.048 Uiso 0.0350(8) 1 calc R U P B 2
C25B C 0.752(2) 0.205(6) 0.1350(19) 0.038(4) Uiso 0.0350(8) 1 d D U P B 2
H25B H 0.751673 0.164235 0.096139 0.046 Uiso 0.0350(8) 1 calc R U P B 2
C26B C 0.711(2) 0.173(6) 0.1723(19) 0.036(3) Uiso 0.0350(8) 1 d D U P B 2
H26B H 0.683919 0.109914 0.160017 0.044 Uiso 0.0350(8) 1 calc R U P B 2
C27B C 0.710(2) 0.237(6) 0.229(2) 0.028(4) Uiso 0.0350(8) 1 d D U P B 2
H27B H 0.682753 0.214845 0.256073 0.034 Uiso 0.0350(8) 1 calc R U P B 2
Si1C Si 0.5946(6) 0.7436(15) 0.5970(6) 0.01565(11) Uani 0.0322(8) 1 d D U P A -2
N1C N 0.5807(12) 0.841(3) 0.5263(11) 0.016(4) Uiso 0.0322(8) 1 d D U P A -2
C8C C 0.6049(12) 0.959(3) 0.4915(13) 0.015(7) Uiso 0.0322(8) 1 d D U P A -2
C9C C 0.6560(15) 1.013(5) 0.520(2) 0.016(9) Uiso 0.0322(8) 1 d D U P A -2
H9CA H 0.670935 1.090984 0.496009 0.024 Uiso 0.0322(8) 1 calc R U P A -2
H9CB H 0.648556 1.049873 0.560312 0.024 Uiso 0.0322(8) 1 calc R U P A -2
H9CC H 0.681094 0.932896 0.522948 0.024 Uiso 0.0322(8) 1 calc R U P A -2
C10C C 0.5683(19) 1.090(4) 0.489(2) 0.024(10) Uiso 0.0322(8) 1 d D U P A -2
H10G H 0.584697 1.167356 0.466108 0.036 Uiso 0.0322(8) 1 calc R U P A -2
H10H H 0.535137 1.061814 0.470685 0.036 Uiso 0.0322(8) 1 calc R U P A -2
H10I H 0.561637 1.124235 0.529877 0.036 Uiso 0.0322(8) 1 calc R U P A -2
C11C C 0.617(2) 0.908(5) 0.4280(14) 0.017(10) Uiso 0.0322(8) 1 d D U P A -2
H11G H 0.633045 0.988292 0.405714 0.026 Uiso 0.0322(8) 1 calc R U P A -2
H11H H 0.641319 0.826257 0.429334 0.026 Uiso 0.0322(8) 1 calc R U P A -2
H11I H 0.584535 0.878688 0.408315 0.026 Uiso 0.0322(8) 1 calc R U P A -2
N2C N 0.5337(11) 0.672(3) 0.5642(12) 0.017(3) Uiso 0.0322(8) 1 d D U P A -2
C12C C 0.4960(11) 0.558(3) 0.5809(14) 0.019(3) Uiso 0.0322(8) 1 d D U P A -2
C13C C 0.516(2) 0.413(4) 0.556(2) 0.027(7) Uiso 0.0322(8) 1 d D U P A -2
H13G H 0.491503 0.335400 0.566690 0.040 Uiso 0.0322(8) 1 calc R U P A -2
H13H H 0.518740 0.419440 0.512658 0.040 Uiso 0.0322(8) 1 calc R U P A -2
H13I H 0.550527 0.391567 0.572915 0.040 Uiso 0.0322(8) 1 calc R U P A -2
C14C C 0.491(2) 0.541(6) 0.6488(14) 0.021(5) Uiso 0.0322(8) 1 d D U P A -2
H14G H 0.466073 0.464582 0.658027 0.032 Uiso 0.0322(8) 1 calc R U P A -2
H14H H 0.525615 0.515520 0.665357 0.032 Uiso 0.0322(8) 1 calc R U P A -2
H14I H 0.479483 0.632888 0.666118 0.032 Uiso 0.0322(8) 1 calc R U P A -2
C15C C 0.4412(13) 0.590(6) 0.557(2) 0.026(4) Uiso 0.0322(8) 1 d D U P A -2
H15G H 0.417225 0.512234 0.568766 0.038 Uiso 0.0322(8) 1 calc R U P A -2
H15H H 0.428810 0.682399 0.573056 0.038 Uiso 0.0322(8) 1 calc R U P A -2
H15I H 0.442483 0.595774 0.513379 0.038 Uiso 0.0322(8) 1 calc R U P A -2
C1C C 0.5389(13) 0.755(4) 0.5154(12) 0.017(3) Uiso 0.0322(8) 1 d D U P A -2
C2C C 0.5034(11) 0.754(3) 0.4626(11) 0.019(4) Uiso 0.0322(8) 1 d D U P A -2
C3C C 0.4609(15) 0.846(5) 0.4568(18) 0.022(4) Uiso 0.0322(8) 1 d D U P A -2
H3C H 0.453656 0.913277 0.487554 0.027 Uiso 0.0322(8) 1 calc R U P A -2
C4C C 0.4284(17) 0.842(5) 0.407(2) 0.026(4) Uiso 0.0322(8) 1 d D U P A -2
H4C H 0.400735 0.910146 0.403636 0.031 Uiso 0.0322(8) 1 calc R U P A -2
C5C C 0.436(2) 0.740(7) 0.362(2) 0.029(4) Uiso 0.0322(8) 1 d D U P A -2
H5C H 0.411572 0.729514 0.330852 0.035 Uiso 0.0322(8) 1 calc R U P A -2
C6C C 0.481(2) 0.653(6) 0.3652(18) 0.028(4) Uiso 0.0322(8) 1 d D U P A -2
H6C H 0.489207 0.591275 0.332859 0.033 Uiso 0.0322(8) 1 calc R U P A -2
C7C C 0.5125(18) 0.656(5) 0.4159(17) 0.021(4) Uiso 0.0322(8) 1 d D U P A -2
H7C H 0.541066 0.590942 0.418556 0.026 Uiso 0.0322(8) 1 calc R U P A -2
Cl1C Cl 0.4916(6) 1.0201(17) 0.6401(8) 0.027(3) Uani 0.0322(8) 1 d D U P A -2
Si2C Si 0.5608(5) 0.9167(15) 0.6645(6) 0.017(3) Uani 0.0322(8) 1 d D U P A -2
C16C C 0.6113(10) 1.059(3) 0.6801(10) 0.021(6) Uiso 0.0322(8) 1 d D U P A -2
C17C C 0.6643(11) 1.017(4) 0.681(2) 0.033(10) Uiso 0.0322(8) 1 d D U P A -2
H17C H 0.673489 0.919445 0.673129 0.039 Uiso 0.0322(8) 1 calc R U P A -2
C18C C 0.7034(14) 1.118(5) 0.692(3) 0.038(11) Uiso 0.0322(8) 1 d D U P A -2
H18C H 0.738806 1.087162 0.694455 0.045 Uiso 0.0322(8) 1 calc R U P A -2
C19C C 0.6920(18) 1.262(5) 0.701(3) 0.038(11) Uiso 0.0322(8) 1 d D U P A -2
H19C H 0.719386 1.331296 0.705458 0.045 Uiso 0.0322(8) 1 calc R U P A -2
C20C C 0.6405(18) 1.305(4) 0.704(3) 0.030(12) Uiso 0.0322(8) 1 d D U P A -2
H20C H 0.631770 1.402308 0.713614 0.035 Uiso 0.0322(8) 1 calc R U P A -2
C21C C 0.6013(15) 1.205(3) 0.691(2) 0.011(9) Uiso 0.0322(8) 1 d D U P A -2
H21C H 0.566052 1.237308 0.689999 0.013 Uiso 0.0322(8) 1 calc R U P A -2
C22C C 0.5407(10) 0.831(3) 0.7380(9) 0.025(4) Uiso 0.0322(8) 1 d D U P A -2
C23C C 0.5068(18) 0.915(4) 0.7734(16) 0.037(4) Uiso 0.0322(8) 1 d D U P A -2
H23C H 0.495831 1.007112 0.759215 0.044 Uiso 0.0322(8) 1 calc R U P A -2
C24C C 0.489(2) 0.868(5) 0.8288(18) 0.035(4) Uiso 0.0322(8) 1 d D U P A -2
H24C H 0.467489 0.927414 0.852998 0.042 Uiso 0.0322(8) 1 calc R U P A -2
C25C C 0.504(2) 0.731(6) 0.847(2) 0.032(4) Uiso 0.0322(8) 1 d D U P A -2
H25C H 0.488936 0.693631 0.882639 0.038 Uiso 0.0322(8) 1 calc R U P A -2
C26C C 0.538(2) 0.647(5) 0.8159(19) 0.031(3) Uiso 0.0322(8) 1 d D U P A -2
H26C H 0.551572 0.558939 0.832125 0.037 Uiso 0.0322(8) 1 calc R U P A -2
C27C C 0.554(2) 0.695(4) 0.7589(19) 0.026(4) Uiso 0.0322(8) 1 d D U P A -2
H27C H 0.574612 0.632616 0.734508 0.031 Uiso 0.0322(8) 1 calc R U P A -2

loop_
_atom_site_aniso_label
_atom_site_aniso_U_11
_atom_site_aniso_U_22
_atom_site_aniso_U_33
_atom_site_aniso_U_23
_atom_site_aniso_U_13
_atom_site_aniso_U_12
Si1 0.0181(3) 0.0159(2) 0.0129(2) 0.00024(19) -0.0003(2) -0.0019(2)
N1 0.0203(8) 0.0173(8) 0.0158(8) -0.0003(6) 0.0009(6) 0.0045(6)
C8 0.0285(11) 0.0237(10) 0.0211(10) 0.0001(8) 0.0050(8) 0.0110(9)
C9 0.0612(18) 0.0246(12) 0.0453(16) 0.0071(11) 0.0219(14) 0.0183(12)
C10 0.0263(12) 0.0489(15) 0.0363(13) -0.0045(12) 0.0013(10) 0.0175(11)
C11 0.0403(14) 0.0383(13) 0.0234(11) -0.0067(10) 0.0049(10) 0.0149(11)
N2 0.0168(8) 0.0182(8) 0.0121(7) -0.0019(6) -0.0008(6) 0.0025(6)
C12 0.0220(10) 0.0149(9) 0.0142(9) -0.0015(7) 0.0015(7) 0.0036(8)
C13 0.0287(11) 0.0193(10) 0.0291(11) -0.0023(9) -0.0007(9) -0.0018(9)
C14 0.0352(12) 0.0235(10) 0.0164(9) 0.0005(8) 0.0061(9) 0.0105(9)
C15 0.0197(10) 0.0243(10) 0.0249(11) -0.0025(8) 0.0004(8) 0.0044(8)
C1 0.0174(9) 0.0173(8) 0.0133(8) 0.0020(7) 0.0010(7) -0.0003(7)
C2 0.0155(9) 0.0255(10) 0.0136(9) 0.0024(7) -0.0005(7) 0.0038(8)
C3 0.0243(11) 0.0376(13) 0.0238(11) 0.0078(9) -0.0048(9) -0.0061(9)
C4 0.0278(12) 0.0461(15) 0.0333(13) 0.0060(11) -0.0111(10) -0.0133(11)
C5 0.0286(12) 0.0508(15) 0.0234(11) 0.0030(10) -0.0096(9) -0.0029(11)
C6 0.0249(12) 0.0405(14) 0.0190(10) 0.0098(10) -0.0027(9) 0.0017(10)
C7 0.0203(10) 0.0243(10) 0.0203(10) 0.0041(8) -0.0004(8) 0.0023(8)
Cl1 0.0205(2) 0.0333(3) 0.0311(3) 0.0058(2) -0.0097(2) -0.0116(2)
Si2 0.0158(2) 0.0185(2) 0.0131(2) 0.0014(2) -0.0024(2) -0.0045(2)
C16 0.0212(10) 0.0193(9) 0.0146(9) 0.0024(7) -0.0012(7) 0.0009(8)
C17 0.0293(12) 0.0281(11) 0.0189(10) -0.0023(9) -0.0019(9) -0.0047(9)
C18 0.0420(13) 0.0328(12) 0.0263(11) -0.0067(10) -0.0087(10) -0.0002(10)
C19 0.0595(17) 0.0312(12) 0.0192(11) -0.0042(9) -0.0004(10) 0.0118(12)
C20 0.0436(14) 0.0291(12) 0.0253(12) 0.0051(9) 0.0110(10) 0.0111(11)
C21 0.0267(11) 0.0240(10) 0.0249(10) 0.0057(8) 0.0048(9) 0.0028(8)
C22 0.0235(10) 0.0223(10) 0.0112(9) 0.0013(7) -0.0003(7) -0.0015(8)
C23 0.0331(12) 0.0227(10) 0.0230(11) -0.0005(8) 0.0009(9) -0.0014(9)
C24 0.0508(16) 0.0221(12) 0.0301(12) -0.0002(10) 0.0034(11) 0.0029(11)
C25 0.0468(14) 0.0318(12) 0.0182(10) -0.0014(9) -0.0001(10) 0.0151(11)
C26 0.0291(13) 0.0435(14) 0.0196(11) -0.0007(10) -0.0020(10) 0.0062(11)
C27 0.0265(11) 0.0284(11) 0.0213(10) 0.0012(8) -0.0044(8) -0.0018(9)
Si3 0.0166(3) 0.0152(2) 0.0140(2) 0.00056(19) -0.0002(2) 0.0021(2)
N3 0.0177(8) 0.0148(7) 0.0140(7) 0.0009(6) 0.0000(6) 0.0004(6)
C38 0.0221(10) 0.0133(8) 0.0160(9) 0.0014(7) 0.0012(8) -0.0007(7)
C39 0.0302(11) 0.0212(10) 0.0144(9) 0.0009(8) 0.0041(8) -0.0047(8)
C40 0.0264(11) 0.0220(10) 0.0225(10) 0.0018(8) -0.0001(8) -0.0073(8)
C41 0.0356(13) 0.0154(10) 0.0301(12) 0.0028(8) 0.0030(10) 0.0042(9)
N4 0.0184(8) 0.0163(8) 0.0146(7) 0.0017(6) -0.0002(6) -0.0002(6)
C42 0.0192(10) 0.0174(9) 0.0210(9) 0.0006(7) 0.0034(7) -0.0019(7)
C43 0.0359(13) 0.0306(11) 0.0246(11) 0.0078(9) -0.0002(10) -0.0112(10)
C44 0.0377(13) 0.0200(11) 0.0410(14) -0.0031(10) 0.0147(11) -0.0042(9)
C45 0.0204(11) 0.0336(12) 0.0337(12) 0.0039(10) 0.0029(9) -0.0055(9)
C31 0.0161(9) 0.0157(9) 0.0151(9) -0.0008(7) 0.0015(7) 0.0039(7)
C32 0.0160(9) 0.0226(9) 0.0177(9) 0.0034(8) 0.0000(7) -0.0013(8)
C33 0.0208(10) 0.0329(11) 0.0199(10) -0.0018(8) -0.0009(8) -0.0043(9)
C34 0.0303(12) 0.0479(14) 0.0186(10) -0.0012(10) -0.0017(9) -0.0132(11)
C35 0.0269(12) 0.0516(16) 0.0230(11) 0.0135(11) -0.0104(9) -0.0147(11)
C36 0.0222(10) 0.0428(13) 0.0332(12) 0.0167(10) -0.0064(9) -0.0006(10)
C37 0.0206(10) 0.0318(11) 0.0235(10) 0.0069(9) -0.0005(8) 0.0025(9)
Cl2 0.0212(3) 0.0339(3) 0.0299(3) 0.0014(2) -0.0045(2) 0.0114(2)
Si4 0.0167(3) 0.0188(3) 0.0137(2) -0.0002(2) -0.0007(2) 0.0037(2)
C46 0.0263(10) 0.0205(9) 0.0110(8) -0.0008(7) -0.0006(7) -0.0002(8)
C47 0.0255(11) 0.0253(10) 0.0223(10) 0.0003(8) -0.0030(8) -0.0008(9)
C48 0.0297(12) 0.0368(13) 0.0213(10) 0.0029(9) -0.0036(9) -0.0084(10)
C49 0.0455(15) 0.0346(13) 0.0217(11) 0.0013(9) -0.0045(10) -0.0186(11)
C50 0.0557(17) 0.0197(11) 0.0312(13) -0.0020(10) 0.0016(12) -0.0078(11)
C51 0.0352(13) 0.0223(11) 0.0228(11) 0.0005(9) 0.0031(9) 0.0004(9)
C52 0.0225(10) 0.0231(10) 0.0166(9) -0.0001(8) 0.0003(8) 0.0019(8)
C53 0.0265(11) 0.0367(13) 0.0273(11) 0.0027(10) 0.0076(9) 0.0068(10)
C54 0.0337(14) 0.0548(16) 0.0346(14) 0.0087(13) 0.0156(11) -0.0010(12)
C55 0.0444(15) 0.0606(17) 0.0319(13) 0.0222(13) 0.0085(11) -0.0044(13)
C56 0.0311(12) 0.0551(16) 0.0352(13) 0.0229(12) -0.0030(11) -0.0001(12)
C57 0.0243(12) 0.0405(14) 0.0257(11) 0.0109(10) 0.0003(9) 0.0011(10)
Si1B 0.0166(3) 0.0152(2) 0.0140(2) 0.00056(19) -0.0002(2) 0.0021(2)
Cl1B 0.031(5) 0.025(5) 0.034(5) 0.002(5) -0.003(5) -0.007(5)
Si2B 0.026(5) 0.020(5) 0.019(5) 0.003(4) 0.001(5) -0.001(5)
Si1C 0.0181(3) 0.0159(2) 0.0129(2) 0.00024(19) -0.0003(2) -0.0019(2)
Cl1C 0.027(5) 0.024(5) 0.030(6) 0.004(5) 0.005(5) 0.009(5)
Si2C 0.013(5) 0.015(5) 0.022(6) 0.006(5) 0.003(5) 0.005(4)

loop_
_atom_type_symbol
_atom_type_description
_atom_type_scat_dispersion_real
_atom_type_scat_dispersion_imag
_atom_type_scat_source
C C 0.0033 0.0016 'International Tables Vol C Tables 4.2.6.8 and 6.1.1.4'
H H 0.0000 0.0000 'International Tables Vol C Tables 4.2.6.8 and 6.1.1.4'
N N 0.0061 0.0033 'International Tables Vol C Tables 4.2.6.8 and 6.1.1.4'
Si Si 0.0817 0.0704 'International Tables Vol C Tables 4.2.6.8 and 6.1.1.4'
Cl Cl 0.1484 0.1585 'International Tables Vol C Tables 4.2.6.8 and 6.1.1.4'

loop_
_geom_angle_atom_site_label_1
_geom_angle_atom_site_label_2
_geom_angle_atom_site_label_3
_geom_angle
_geom_angle_site_symmetry_1
_geom_angle_site_symmetry_3
_geom_angle_publ_flag
N2 Si1 N1 69.65(7) . . y
N2 Si1 C1 34.90(7) . . ?
N1 Si1 C1 34.93(7) . . ?
N2 Si1 Si2 98.01(6) . . ?
N1 Si1 Si2 96.94(6) . . ?
C1 Si1 Si2 101.85(5) . . ?
C1 N1 C8 130.56(17) . . ?
C1 N1 Si1 91.94(13) . . ?
C8 N1 Si1 136.06(14) . . ?
N1 C8 C9 109.78(18) . . ?
N1 C8 C11 105.72(18) . . ?
C9 C8 C11 110.1(2) . . ?
N1 C8 C10 111.59(19) . . ?
C9 C8 C10 110.8(2) . . ?
C11 C8 C10 108.7(2) . . ?
C1 N2 C12 130.75(17) . . ?
C1 N2 Si1 92.52(12) . . ?
C12 N2 Si1 136.34(14) . . ?
N2 C12 C13 109.74(17) . . ?
N2 C12 C15 106.02(16) . . ?
C13 C12 C15 108.74(17) . . ?
N2 C12 C14 112.06(16) . . ?
C13 C12 C14 111.17(18) . . ?
C15 C12 C14 108.93(18) . . ?
N2 C1 N1 105.35(17) . . ?
N2 C1 C2 125.81(18) . . ?
N1 C1 C2 128.80(18) . . ?
N2 C1 Si1 52.58(10) . . ?
N1 C1 Si1 53.12(10) . . ?
C2 C1 Si1 172.94(15) . . ?
C3 C2 C7 119.93(19) . . ?
C3 C2 C1 119.53(18) . . ?
C7 C2 C1 120.44(19) . . ?
C2 C3 C4 120.1(2) . . ?
C5 C4 C3 120.0(2) . . ?
C6 C5 C4 119.8(2) . . ?
C5 C6 C7 120.7(2) . . ?
C6 C7 C2 119.5(2) . . ?
C16 Si2 C22 106.13(9) . . ?
C16 Si2 Cl1 106.84(7) . . ?
C22 Si2 Cl1 105.46(7) . . ?
C16 Si2 Si1 108.12(7) . . ?
C22 Si2 Si1 115.96(7) . . ?
Cl1 Si2 Si1 113.73(3) . . y
C21 C16 C17 117.7(2) . . ?
C21 C16 Si2 125.33(17) . . ?
C17 C16 Si2 116.96(16) . . ?
C18 C17 C16 120.9(2) . . ?
C19 C18 C17 120.3(2) . . ?
C18 C19 C20 119.7(2) . . ?
C19 C20 C21 120.2(2) . . ?
C20 C21 C16 121.2(2) . . ?
C23 C22 C27 117.3(2) . . ?
C23 C22 Si2 124.16(17) . . ?
C27 C22 Si2 118.41(16) . . ?
C24 C23 C22 121.1(2) . . ?
C25 C24 C23 120.3(2) . . ?
C24 C25 C26 120.2(2) . . ?
C25 C26 C27 119.5(3) . . ?
C26 C27 C22 121.6(2) . . ?
N3 Si3 N4 70.01(7) . . y
N3 Si3 C31 35.00(7) . . ?
N4 Si3 C31 35.22(7) . . ?
N3 Si3 Si4 99.96(6) . . ?
N4 Si3 Si4 98.64(6) . . ?
C31 Si3 Si4 104.26(5) . . ?
C31 N3 C38 130.53(17) . . ?
C31 N3 Si3 92.37(12) . . ?
C38 N3 Si3 137.08(14) . . ?
N3 C38 C41 109.39(17) . . ?
N3 C38 C39 111.76(16) . . ?
C41 C38 C39 111.01(18) . . ?
N3 C38 C40 106.87(16) . . ?
C41 C38 C40 108.67(18) . . ?
C39 C38 C40 109.00(18) . . ?
C31 N4 C42 130.36(17) . . ?
C31 N4 Si3 91.58(13) . . ?
C42 N4 Si3 134.66(14) . . ?
N4 C42 C43 106.14(17) . . ?
N4 C42 C44 110.15(17) . . ?
C43 C42 C44 109.1(2) . . ?
N4 C42 C45 112.14(17) . . ?
C43 C42 C45 108.84(19) . . ?
C44 C42 C45 110.38(19) . . ?
N3 C31 N4 105.44(17) . . ?
N3 C31 C32 128.19(17) . . ?
N4 C31 C32 126.35(18) . . ?
N3 C31 Si3 52.63(10) . . ?
N4 C31 Si3 53.20(10) . . ?
C32 C31 Si3 173.41(14) . . ?
C33 C32 C37 119.7(2) . . ?
C33 C32 C31 121.38(19) . . ?
C37 C32 C31 118.86(19) . . ?
C32 C33 C34 119.9(2) . . ?
C35 C34 C33 120.1(2) . . ?
C34 C35 C36 120.1(2) . . ?
C35 C36 C37 120.3(2) . . ?
C36 C37 C32 119.8(2) . . ?
C46 Si4 C52 109.83(9) . . ?
C46 Si4 Cl2 106.61(7) . . ?
C52 Si4 Cl2 106.78(8) . . ?
C46 Si4 Si3 111.16(7) . . ?
C52 Si4 Si3 106.48(7) . . ?
Cl2 Si4 Si3 115.82(3) . . y
C47 C46 C51 117.8(2) . . ?
C47 C46 Si4 117.57(16) . . ?
C51 C46 Si4 124.66(18) . . ?
C48 C47 C46 121.5(2) . . ?
C49 C48 C47 119.8(2) . . ?
C50 C49 C48 120.3(2) . . ?
C49 C50 C51 120.4(2) . . ?
C50 C51 C46 120.4(2) . . ?
C53 C52 C57 117.4(2) . . ?
C53 C52 Si4 124.59(19) . . ?
C57 C52 Si4 117.67(17) . . ?
C54 C53 C52 121.5(2) . . ?
C55 C54 C53 119.9(2) . . ?
C54 C55 C56 120.3(2) . . ?
C55 C56 C57 119.5(2) . . ?
C56 C57 C52 121.4(2) . . ?
N1B Si1B N2B 70.7(9) . . y
N1B Si1B C1B 35.5(7) . . ?
N2B Si1B C1B 35.4(7) . . ?
N1B Si1B Si2B 98.6(13) . . ?
N2B Si1B Si2B 98.5(13) . . ?
C1B Si1B Si2B 103.7(12) . . ?
C1B N1B C8B 133(2) . . ?
C1B N1B Si1B 92.3(12) . . ?
C8B N1B Si1B 134.7(18) . . ?
N1B C8B C9B 111(2) . . ?
N1B C8B C10B 109(2) . . ?
C9B C8B C10B 111(2) . . ?
N1B C8B C11B 108(2) . . ?
C9B C8B C11B 110(2) . . ?
C10B C8B C11B 108(2) . . ?
C1B N2B C12B 133(2) . . ?
C1B N2B Si1B 91.1(12) . . ?
C12B N2B Si1B 134.7(19) . . ?
N2B C12B C14B 111(2) . . ?
N2B C12B C15B 107(2) . . ?
C14B C12B C15B 112(3) . . ?
N2B C12B C13B 110(2) . . ?
C14B C12B C13B 109(2) . . ?
C15B C12B C13B 108(2) . . ?
N2B C1B N1B 105.2(15) . . ?
N2B C1B C2B 128.7(17) . . ?
N1B C1B C2B 126.1(17) . . ?
N2B C1B Si1B 53.5(10) . . ?
N1B C1B Si1B 52.2(9) . . ?
C2B C1B Si1B 174(2) . . ?
C3B C2B C7B 119(2) . . ?
C3B C2B C1B 120(2) . . ?
C7B C2B C1B 121(2) . . ?
C2B C3B C4B 121(2) . . ?
C3B C4B C5B 120(3) . . ?
C4B C5B C6B 120(3) . . ?
C5B C6B C7B 120(3) . . ?
C2B C7B C6B 120(2) . . ?
C16B Si2B C22B 108.9(18) . . ?
C16B Si2B Cl1B 106.4(12) . . ?
C22B Si2B Cl1B 107.2(12) . . ?
C16B Si2B Si1B 113.0(14) . . ?
C22B Si2B Si1B 106.6(13) . . ?
Cl1B Si2B Si1B 114.5(8) . . y
C17B C16B C21B 116(2) . . ?
C17B C16B Si2B 123(2) . . ?
C21B C16B Si2B 120(2) . . ?
C16B C17B C18B 122(3) . . ?
C19B C18B C17B 120(3) . . ?
C18B C19B C20B 119(3) . . ?
C19B C20B C21B 121(3) . . ?
C20B C21B C16B 121(2) . . ?
C23B C22B C27B 121(2) . . ?
C23B C22B Si2B 122(2) . . ?
C27B C22B Si2B 117(2) . . ?
C22B C23B C24B 119(2) . . ?
C25B C24B C23B 119(3) . . ?
C26B C25B C24B 123(3) . . ?
C25B C26B C27B 119(3) . . ?
C26B C27B C22B 119(2) . . ?
N2C Si1C N1C 70.8(9) . . y
N2C Si1C C1C 35.4(7) . . ?
N1C Si1C C1C 35.6(7) . . ?
N2C Si1C Si2C 101.0(13) . . ?
N1C Si1C Si2C 98.7(13) . . ?
C1C Si1C Si2C 104.5(12) . . ?
C1C N1C C8C 132(2) . . ?
C1C N1C Si1C 91.3(12) . . ?
C8C N1C Si1C 136.9(18) . . ?
N1C C8C C10C 110(2) . . ?
N1C C8C C11C 111(2) . . ?
C10C C8C C11C 109(2) . . ?
N1C C8C C9C 112(2) . . ?
C10C C8C C9C 106(2) . . ?
C11C C8C C9C 109(2) . . ?
C1C N2C C12C 133(2) . . ?
C1C N2C Si1C 92.1(12) . . ?
C12C N2C Si1C 134.8(18) . . ?
N2C C12C C15C 112(2) . . ?
N2C C12C C13C 108(2) . . ?
C15C C12C C13C 110(2) . . ?
N2C C12C C14C 112(2) . . ?
C15C C12C C14C 107(2) . . ?
C13C C12C C14C 108(2) . . ?
N2C C1C N1C 105.4(15) . . ?
N2C C1C C2C 125.6(17) . . ?
N1C C1C C2C 129.0(17) . . ?
N2C C1C Si1C 52.5(9) . . ?
N1C C1C Si1C 53.1(9) . . ?
C2C C1C Si1C 177(2) . . ?
C3C C2C C7C 117(2) . . ?
C3C C2C C1C 123(2) . . ?
C7C C2C C1C 120(2) . . ?
C2C C3C C4C 122(2) . . ?
C3C C4C C5C 121(3) . . ?
C6C C5C C4C 118(3) . . ?
C5C C6C C7C 120(3) . . ?
C2C C7C C6C 122(2) . . ?
C16C Si2C C22C 108.4(10) . . ?
C16C Si2C Cl1C 108.3(11) . . ?
C22C Si2C Cl1C 101.0(10) . . ?
C16C Si2C Si1C 109.9(10) . . ?
C22C Si2C Si1C 112.0(11) . . ?
Cl1C Si2C Si1C 116.7(8) . . y
C21C C16C C17C 116(2) . . ?
C21C C16C Si2C 126(2) . . ?
C17C C16C Si2C 118(2) . . ?
C18C C17C C16C 121(2) . . ?
C19C C18C C17C 121(3) . . ?
C18C C19C C20C 119(3) . . ?
C19C C20C C21C 119(3) . . ?
C16C C21C C20C 123(2) . . ?
C27C C22C C23C 117(2) . . ?
C27C C22C Si2C 127(2) . . ?
C23C C22C Si2C 115.3(19) . . ?
C24C C23C C22C 122(2) . . ?
C25C C24C C23C 118(3) . . ?
C26C C25C C24C 123(3) . . ?
C25C C26C C27C 118(3) . . ?
C22C C27C C26C 121(2) . . ?

loop_
_geom_bond_atom_site_label_1
_geom_bond_atom_site_label_2
_geom_bond_distance
_geom_bond_site_symmetry_2
_geom_bond_publ_flag
Si1 N2 1.8563(18) . y
Si1 N1 1.8690(18) . y
Si1 C1 2.335(2) . ?
Si1 Si2 2.3884(8) . y
N1 C1 1.338(3) . ?
N1 C8 1.478(3) . ?
C8 C9 1.527(3) . ?
C8 C11 1.527(3) . ?
C8 C10 1.530(4) . ?
N2 C1 1.337(3) . ?
N2 C12 1.475(2) . ?
C12 C13 1.528(3) . ?
C12 C15 1.531(3) . ?
C12 C14 1.534(3) . ?
C1 C2 1.492(3) . ?
C2 C3 1.394(3) . ?
C2 C7 1.395(3) . ?
C3 C4 1.395(3) . ?
C4 C5 1.390(4) . ?
C5 C6 1.389(4) . ?
C6 C7 1.394(3) . ?
Cl1 Si2 2.0947(8) . y
Si2 C16 1.878(2) . ?
Si2 C22 1.888(2) . ?
C16 C21 1.395(3) . ?
C16 C17 1.410(3) . ?
C17 C18 1.389(3) . ?
C18 C19 1.381(4) . ?
C19 C20 1.387(4) . ?
C20 C21 1.389(3) . ?
C22 C23 1.397(3) . ?
C22 C27 1.402(3) . ?
C23 C24 1.394(3) . ?
C24 C25 1.375(4) . ?
C25 C26 1.383(4) . ?
C26 C27 1.393(3) . ?
Si3 N3 1.8548(17) . y
Si3 N4 1.8678(18) . y
Si3 C31 2.332(2) . ?
Si3 Si4 2.3773(8) . y
N3 C31 1.339(3) . ?
N3 C38 1.480(2) . ?
C38 C41 1.532(3) . ?
C38 C39 1.532(3) . ?
C38 C40 1.533(3) . ?
N4 C31 1.345(2) . ?
N4 C42 1.482(3) . ?
C42 C43 1.525(3) . ?
C42 C44 1.526(3) . ?
C42 C45 1.530(3) . ?
C31 C32 1.492(3) . ?
C32 C33 1.391(3) . ?
C32 C37 1.395(3) . ?
C33 C34 1.392(3) . ?
C34 C35 1.380(4) . ?
C35 C36 1.385(4) . ?
C36 C37 1.386(3) . ?
Cl2 Si4 2.0898(8) . y
Si4 C46 1.876(2) . ?
Si4 C52 1.877(2) . ?
C46 C47 1.399(3) . ?
C46 C51 1.401(3) . ?
C47 C48 1.389(3) . ?
C48 C49 1.377(4) . ?
C49 C50 1.376(4) . ?
C50 C51 1.399(4) . ?
C52 C53 1.398(3) . ?
C52 C57 1.399(3) . ?
C53 C54 1.386(4) . ?
C54 C55 1.379(4) . ?
C55 C56 1.386(4) . ?
C56 C57 1.391(3) . ?
Si1B N1B 1.826(19) . y
Si1B N2B 1.857(19) . y
Si1B C1B 2.310(19) . ?
Si1B Si2B 2.377(16) . y
N1B C1B 1.34(2) . ?
N1B C8B 1.474(19) . ?
C8B C9B 1.52(2) . ?
C8B C10B 1.53(2) . ?
C8B C11B 1.53(2) . ?
N2B C1B 1.34(2) . ?
N2B C12B 1.475(19) . ?
C12B C14B 1.53(2) . ?
C12B C15B 1.53(2) . ?
C12B C13B 1.54(2) . ?
C1B C2B 1.483(19) . ?
C2B C3B 1.39(2) . ?
C2B C7B 1.39(2) . ?
C3B C4B 1.39(2) . ?
C4B C5B 1.39(2) . ?
C5B C6B 1.39(2) . ?
C6B C7B 1.40(2) . ?
Cl1B Si2B 2.079(17) . y
Si2B C16B 1.877(18) . ?
Si2B C22B 1.878(18) . ?
C16B C17B 1.399(19) . ?
C16B C21B 1.403(19) . ?
C17B C18B 1.40(2) . ?
C18B C19B 1.37(2) . ?
C19B C20B 1.37(2) . ?
C20B C21B 1.40(2) . ?
C22B C23B 1.391(19) . ?
C22B C27B 1.405(19) . ?
C23B C24B 1.40(2) . ?
C24B C25B 1.37(2) . ?
C25B C26B 1.37(2) . ?
C26B C27B 1.40(2) . ?
Si1C N2C 1.846(19) . y
Si1C N1C 1.861(19) . y
Si1C C1C 2.325(18) . ?
Si1C Si2C 2.367(16) . y
N1C C1C 1.35(2) . ?
N1C C8C 1.472(19) . ?
C8C C10C 1.53(2) . ?
C8C C11C 1.533(19) . ?
C8C C9C 1.54(2) . ?
N2C C1C 1.35(2) . ?
N2C C12C 1.475(19) . ?
C12C C15C 1.530(19) . ?
C12C C13C 1.54(2) . ?
C12C C14C 1.54(2) . ?
C1C C2C 1.492(19) . ?
C2C C3C 1.39(2) . ?
C2C C7C 1.40(2) . ?
C3C C4C 1.39(2) . ?
C4C C5C 1.39(2) . ?
C5C C6C 1.39(2) . ?
C6C C7C 1.40(2) . ?
Cl1C Si2C 2.082(16) . y
Si2C C16C 1.872(18) . ?
Si2C C22C 1.903(18) . ?
C16C C21C 1.393(19) . ?
C16C C17C 1.405(19) . ?
C17C C18C 1.39(2) . ?
C18C C19C 1.37(2) . ?
C19C C20C 1.38(2) . ?
C20C C21C 1.39(2) . ?
C22C C27C 1.383(19) . ?
C22C C23C 1.410(19) . ?
C23C C24C 1.40(2) . ?
C24C C25C 1.37(2) . ?
C25C C26C 1.37(2) . ?
C26C C27C 1.41(2) . ?
